data_2203683
loop_
_publ_author_name
'Banthia, Sandip'
'Samanta, Anunay'

_publ_section_title
;
 <i>N</i>-(4-Amino-2-methylphenyl)-4-chlorophthalimide
;
_journal_issue 5
_journal_name_full 'Acta Crystallographica Section E'
_journal_page_first o740
_journal_page_last o741
_journal_paper_doi 10.1107/S1600536804007536
_journal_volume 60
_journal_year 2004
_chemical_formula_iupac 'C15 H11 Cl N2 O2'
_chemical_formula_moiety 'C15 H11 Cl N2 O2'
_chemical_formula_sum 'C15 H11 Cl N2 O2'
_chemical_formula_weight 286.71
_chemical_melting_point .208E-207
_chemical_name_systematic
;
N-(4-Amino-2-methylphenyl)-4-chlorophthalimide
;
_space_group_IT_number 15
_symmetry_cell_setting monoclinic
_symmetry_space_group_name_Hall '-C 2yc'
_symmetry_space_group_name_H-M 'C 1 2/c 1'
_atom_sites_solution_hydrogens geom
_atom_sites_solution_primary direct
_atom_sites_solution_secondary difmap
_cell_angle_alpha 90.00
_cell_angle_beta 90.72(6)
_cell_angle_gamma 90.00
_cell_formula_units_Z 8
_cell_length_a 23.624(11)
_cell_length_b 7.779(5)
_cell_length_c 14.307(14)
_cell_measurement_reflns_used 25
_cell_measurement_temperature 293(2)
_cell_measurement_theta_max 10.37
_cell_measurement_theta_min 9.43
_cell_volume 2629(3)
_computing_cell_refinement 'CAD-4 EXPRESS'
_computing_data_collection 'CAD-4 EXPRESS (Enraf-Nonius, 1994)'
_computing_data_reduction 'XCAD4 (Harms & Wocadlo, 1995)'
_computing_molecular_graphics 'ORTEP-3 for Windows (Farrugia, 1997) and PLATON (Spek, 2003)'
_computing_publication_material 'WinGX (Farrugia, 1999)'
_computing_structure_refinement 'SHELXL97 (Sheldrick, 1997)'
_computing_structure_solution 'SHELXS97 (Sheldrick, 1997)'
_diffrn_ambient_temperature 293(2)
_diffrn_measured_fraction_theta_full 1.000
_diffrn_measured_fraction_theta_max 1.000
_diffrn_measurement_device_type 'Enraf-Nonius MACH3 four-circle (CAD-4)'
_diffrn_measurement_method 'Profile data from \w'
_diffrn_radiation_monochromator graphite
_diffrn_radiation_source 'fine-focus sealed tube'
_diffrn_radiation_type MoK\a
_diffrn_radiation_wavelength 0.71073
_diffrn_reflns_av_R_equivalents 0.0368
_diffrn_reflns_av_sigmaI/netI 0.0443
_diffrn_reflns_limit_h_max 33
_diffrn_reflns_limit_h_min 0
_diffrn_reflns_limit_k_max 10
_diffrn_reflns_limit_k_min 0
_diffrn_reflns_limit_l_max 20
_diffrn_reflns_limit_l_min -20
_diffrn_reflns_number 3897
_diffrn_reflns_theta_full 29.96
_diffrn_reflns_theta_max 29.96
_diffrn_reflns_theta_min 1.72
_diffrn_standards_decay_% 0
_diffrn_standards_interval_time 90
_diffrn_standards_number 3
_exptl_absorpt_coefficient_mu 0.293
_exptl_absorpt_correction_type none
_exptl_crystal_colour yellow
_exptl_crystal_density_diffrn 1.449
_exptl_crystal_density_method 'not measured'
_exptl_crystal_description prism
_exptl_crystal_F_000 1184
_exptl_crystal_size_max 0.56
_exptl_crystal_size_mid 0.48
_exptl_crystal_size_min 0.28
_refine_diff_density_max 0.368
_refine_diff_density_min -0.307
_refine_ls_extinction_method none
_refine_ls_goodness_of_fit_ref 1.007
_refine_ls_hydrogen_treatment mixed
_refine_ls_matrix_type full
_refine_ls_number_parameters 188
_refine_ls_number_reflns 3823
_refine_ls_number_restraints 0
_refine_ls_restrained_S_all 1.007
_refine_ls_R_factor_all 0.1147
_refine_ls_R_factor_gt 0.0534
_refine_ls_shift/su_max 0.000
_refine_ls_shift/su_mean 0.000
_refine_ls_structure_factor_coef Fsqd
_refine_ls_weighting_details 'calc w = 1/[\s^2^(Fo^2^)+(0.0597P)^2^+1.5745P] where P = (Fo^2^+2Fc^2^)/3'
_refine_ls_weighting_scheme calc
_refine_ls_wR_factor_gt 0.1183
_refine_ls_wR_factor_ref 0.1470
_reflns_number_gt 2136
_reflns_number_total 3823
_reflns_threshold_expression I>2\s(I)
_cod_data_source_file ww6172.cif
_cod_data_source_block I
_cod_depositor_comments
;
The following automatic conversions were performed:
'_symmetry_cell_setting' value 'Monoclinic' changed to 'monoclinic'
according to '/home/saulius/struct/CIF-dictionaries/cif_core.dic'
dictionary named 'cif_core.dic' version 2.4.1 from
2010-06-29.

'_geom_bond_publ_flag' value 'Y' changed to 'y' according to
'/home/saulius/struct/CIF-dictionaries/cif_core.dic' dictionary named
'cif_core.dic' version 2.4.1 from 2010-06-29 (5
times).

'_geom_angle_publ_flag' value 'Y' changed to 'y' according to
'/home/saulius/struct/CIF-dictionaries/cif_core.dic' dictionary named
'cif_core.dic' version 2.4.1 from 2010-06-29 (4
times).

'_geom_torsion_publ_flag' value 'Y' changed to 'y' according to
'/home/saulius/struct/CIF-dictionaries/cif_core.dic' dictionary named
'cif_core.dic' version 2.4.1 from 2010-06-29 (3
times).

'_geom_hbond_publ_flag' value 'YES' changed to 'yes' according to
'/home/saulius/struct/CIF-dictionaries/cif_core.dic' dictionary named
'cif_core.dic' version 2.4.1 from 2010-06-29.

Automatic conversion script
Id: cif_fix_enum 1527 2010-12-29 10:47:43Z saulius 

The following automatic conversions were performed:

'_symmetry_cell_setting' value 'Monoclinic' changed to 'monoclinic'
according to /home/saulius/struct/CIF-dictionaries/cif_core.dic
dictionary named 'cif_core.dic' version 2.4.1 from
2010-06-29.

'_geom_bond_publ_flag' value 'Y' changed to 'y'
according to /home/saulius/struct/CIF-dictionaries/cif_core.dic
dictionary named 'cif_core.dic' version 2.4.1 from 2010-06-29 (5
times).

'_geom_angle_publ_flag' value 'Y' changed to 'y' according
to /home/saulius/struct/CIF-dictionaries/cif_core.dic dictionary
named 'cif_core.dic' version 2.4.1 from 2010-06-29 (4
times).

'_geom_torsion_publ_flag' value 'Y' changed to 'y' according
to /home/saulius/struct/CIF-dictionaries/cif_core.dic dictionary
named 'cif_core.dic' version 2.4.1 from 2010-06-29 (3
times).

'_geom_hbond_publ_flag' value 'YES' changed to 'yes'
according to /home/saulius/struct/CIF-dictionaries/cif_core.dic
dictionary named 'cif_core.dic' version 2.4.1 from 2010-06-29.

Automatic conversion script
Id: cif_fix_values 1715 2011-07-08 13:25:40Z adriana 
;
_cod_original_sg_symbol_H-M 'C 2/c'
_cod_database_code 2203683
_cod_database_fobs_code 2203683

loop_
_symmetry_equiv_pos_as_xyz
'x, y, z'
'-x, y, 1/2-z'
'1/2+x, 1/2+y, z'
'1/2-x, 1/2+y, 1/2-z'
'-x, -y, -z'
'x, -y, z-1/2'
'1/2-x, 1/2-y, -z'
'1/2+x, 1/2-y, z-1/2'

loop_
_atom_site_label
_atom_site_fract_x
_atom_site_fract_y
_atom_site_fract_z
_atom_site_U_iso_or_equiv
_atom_site_adp_type
_atom_site_calc_flag
_atom_site_refinement_flags
_atom_site_occupancy
_atom_site_type_symbol
Cl1 0.32015(3) 0.14290(10) 0.68512(5) 0.0610(2) Uani d . 1 Cl
O1 0.10990(7) -0.2024(2) 0.60643(12) 0.0559(5) Uani d . 1 O
O2 0.16596(8) -0.1310(3) 0.30363(11) 0.0596(5) Uani d . 1 O
N1 0.12330(8) -0.1776(3) 0.44620(13) 0.0445(5) Uani d . 1 N
N2 -0.09652(10) -0.3683(4) 0.33639(18) 0.0610(6) Uani d . 1 N
H2A -0.1143(14) -0.295(5) 0.297(2) 0.091 Uiso d . 1 H
H2B -0.1003(14) -0.477(5) 0.323(2) 0.091 Uiso d . 1 H
C1 0.21279(9) -0.0590(3) 0.45056(15) 0.0405(5) Uani d . 1 C
C2 0.26439(9) 0.0144(3) 0.42980(16) 0.0438(5) Uani d . 1 C
H2 0.2764 0.0240 0.3684 0.053 Uiso calc R 1 H
C3 0.29761(10) 0.0732(3) 0.50391(17) 0.0453(6) Uani d . 1 C
H3 0.3326 0.1233 0.4925 0.054 Uiso calc R 1 H
C4 0.27871(9) 0.0574(3) 0.59492(16) 0.0430(5) Uani d . 1 C
C5 0.22765(10) -0.0198(3) 0.61695(16) 0.0439(5) Uani d . 1 C
H5 0.2160 -0.0325 0.6784 0.053 Uiso calc R 1 H
C6 0.19525(9) -0.0765(3) 0.54213(15) 0.0392(5) Uani d . 1 C
C7 0.13824(10) -0.1587(3) 0.54105(16) 0.0429(5) Uani d . 1 C
C8 0.16715(10) -0.1243(3) 0.38760(16) 0.0446(5) Uani d . 1 C
C9 0.06762(9) -0.2266(3) 0.41368(15) 0.0416(5) Uani d . 1 C
C10 0.02940(10) -0.0993(3) 0.38596(16) 0.0456(6) Uani d . 1 C
C11 -0.02470(10) -0.1510(3) 0.35893(17) 0.0489(6) Uani d . 1 C
H11 -0.0509 -0.0681 0.3404 0.059 Uiso calc R 1 H
C12 -0.04090(10) -0.3220(3) 0.35869(15) 0.0438(6) Uani d . 1 C
C13 -0.00168(11) -0.4450(3) 0.38521(18) 0.0525(6) Uani d . 1 C
H13 -0.0116 -0.5607 0.3845 0.063 Uiso calc R 1 H
C14 0.05229(10) -0.3962(3) 0.41290(18) 0.0504(6) Uani d . 1 C
H14 0.0784 -0.4795 0.4312 0.060 Uiso calc R 1 H
C15 0.04537(13) 0.0880(3) 0.3836(2) 0.0717(9) Uani d . 1 C
H15A 0.0680 0.1101 0.3296 0.107 Uiso calc R 1 H
H15B 0.0667 0.1163 0.4391 0.107 Uiso calc R 1 H
H15C 0.0117 0.1569 0.3807 0.107 Uiso calc R 1 H

loop_
_atom_site_aniso_label
_atom_site_aniso_U_11
_atom_site_aniso_U_22
_atom_site_aniso_U_33
_atom_site_aniso_U_12
_atom_site_aniso_U_13
_atom_site_aniso_U_23
Cl1 0.0550(4) 0.0730(5) 0.0546(4) -0.0050(3) -0.0108(3) -0.0017(3)
O1 0.0497(10) 0.0696(12) 0.0488(10) -0.0055(9) 0.0121(8) 0.0075(9)
O2 0.0553(11) 0.0840(14) 0.0396(10) -0.0148(10) 0.0020(8) -0.0007(9)
N1 0.0385(10) 0.0526(12) 0.0425(10) -0.0040(9) 0.0046(8) 0.0037(9)
N2 0.0419(12) 0.0770(18) 0.0640(15) -0.0079(13) -0.0042(10) 0.0061(14)
C1 0.0391(12) 0.0429(13) 0.0396(12) 0.0050(10) 0.0029(9) -0.0010(10)
C2 0.0391(12) 0.0515(14) 0.0411(12) 0.0031(11) 0.0074(9) 0.0028(11)
C3 0.0355(11) 0.0483(14) 0.0520(13) 0.0013(10) 0.0012(10) 0.0035(11)
C4 0.0399(12) 0.0425(13) 0.0465(13) 0.0052(10) -0.0050(10) -0.0014(10)
C5 0.0455(13) 0.0476(14) 0.0387(12) 0.0056(11) 0.0023(9) 0.0022(10)
C6 0.0359(11) 0.0398(13) 0.0419(12) 0.0046(10) 0.0049(9) 0.0025(10)
C7 0.0409(12) 0.0438(13) 0.0442(12) 0.0033(10) 0.0050(10) 0.0022(10)
C8 0.0428(13) 0.0489(14) 0.0424(13) 0.0017(11) 0.0034(10) 0.0032(11)
C9 0.0369(11) 0.0457(14) 0.0423(12) -0.0018(10) 0.0018(9) 0.0028(10)
C10 0.0465(13) 0.0417(13) 0.0488(13) 0.0018(10) 0.0063(10) 0.0036(11)
C11 0.0415(13) 0.0527(15) 0.0525(14) 0.0097(12) 0.0022(10) 0.0070(12)
C12 0.0393(12) 0.0556(15) 0.0368(11) -0.0020(11) 0.0052(9) 0.0025(11)
C13 0.0523(15) 0.0391(14) 0.0660(16) -0.0056(11) 0.0005(12) 0.0041(12)
C14 0.0426(13) 0.0445(14) 0.0640(16) 0.0052(11) -0.0006(11) 0.0094(12)
C15 0.0668(19) 0.0404(15) 0.108(2) -0.0006(14) -0.0012(17) 0.0032(16)

loop_
_atom_type_symbol
_atom_type_description
_atom_type_scat_dispersion_real
_atom_type_scat_dispersion_imag
_atom_type_scat_source
C C 0.0033 0.0016 'International Tables Vol C Tables 4.2.6.8 and 6.1.1.4'
H H 0.0000 0.0000 'International Tables Vol C Tables 4.2.6.8 and 6.1.1.4'
Cl Cl 0.1484 0.1585 'International Tables Vol C Tables 4.2.6.8 and 6.1.1.4'
N N 0.0061 0.0033 'International Tables Vol C Tables 4.2.6.8 and 6.1.1.4'
O O 0.0106 0.0060 'International Tables Vol C Tables 4.2.6.8 and 6.1.1.4'

loop_
_geom_angle_atom_site_label_1
_geom_angle_atom_site_label_2
_geom_angle_atom_site_label_3
_geom_angle
_geom_angle_publ_flag
C8 N1 C7 111.56(19) y
C8 N1 C9 124.25(19) y
C7 N1 C9 123.82(19) ?
C12 N2 H2A 114(2) ?
C12 N2 H2B 113(2) ?
H2A N2 H2B 115(3) ?
C2 C1 C6 121.3(2) ?
C2 C1 C8 130.3(2) ?
C6 C1 C8 108.4(2) ?
C1 C2 C3 117.6(2) ?
C1 C2 H2 121.2 ?
C3 C2 H2 121.2 ?
C4 C3 C2 120.1(2) ?
C4 C3 H3 119.9 ?
C2 C3 H3 119.9 ?
C5 C4 C3 122.9(2) y
C5 C4 Cl1 118.63(19) ?
C3 C4 Cl1 118.48(19) ?
C6 C5 C4 115.9(2) ?
C6 C5 H5 122.0 ?
C4 C5 H5 122.0 ?
C5 C6 C1 122.1(2) ?
C5 C6 C7 129.6(2) ?
C1 C6 C7 108.3(2) ?
O1 C7 N1 125.7(2) ?
O1 C7 C6 128.5(2) ?
N1 C7 C6 105.71(19) ?
O2 C8 N1 125.1(2) ?
O2 C8 C1 128.9(2) ?
N1 C8 C1 105.9(2) ?
C14 C9 C10 120.8(2) ?
C14 C9 N1 119.9(2) ?
C10 C9 N1 119.3(2) ?
C11 C10 C9 117.6(2) ?
C11 C10 C15 120.3(2) ?
C9 C10 C15 122.1(2) ?
C12 C11 C10 122.2(2) ?
C12 C11 H11 118.9 ?
C10 C11 H11 118.9 ?
C13 C12 C11 118.7(2) ?
C13 C12 N2 120.7(2) ?
C11 C12 N2 120.5(2) y
C12 C13 C14 120.1(2) ?
C12 C13 H13 120.0 ?
C14 C13 H13 120.0 ?
C9 C14 C13 120.6(2) ?
C9 C14 H14 119.7 ?
C13 C14 H14 119.7 ?
C10 C15 H15A 109.5 ?
C10 C15 H15B 109.5 ?
H15A C15 H15B 109.5 ?
C10 C15 H15C 109.5 ?
H15A C15 H15C 109.5 ?
H15B C15 H15C 109.5 ?

loop_
_geom_bond_atom_site_label_1
_geom_bond_atom_site_label_2
_geom_bond_distance
_geom_bond_publ_flag
Cl1 C4 1.742(3) y
O1 C7 1.206(3) ?
O2 C8 1.203(3) y
N1 C8 1.404(3) ?
N1 C7 1.406(3) ?
N1 C9 1.441(3) y
N2 C12 1.395(3) y
N2 H2A 0.90(3) ?
N2 H2B 0.87(4) ?
C1 C2 1.382(3) ?
C1 C6 1.386(3) y
C1 C8 1.486(3) ?
C2 C3 1.389(3) ?
C2 H2 0.9300 ?
C3 C4 1.387(3) ?
C3 H3 0.9300 ?
C4 C5 1.387(3) ?
C5 C6 1.381(3) ?
C5 H5 0.9300 ?
C6 C7 1.491(3) ?
C9 C14 1.368(4) ?
C9 C10 1.395(3) ?
C10 C11 1.390(3) ?
C10 C15 1.505(4) ?
C11 C12 1.384(4) ?
C11 H11 0.9300 ?
C12 C13 1.382(3) ?
C13 C14 1.383(3) ?
C13 H13 0.9300 ?
C14 H14 0.9300 ?
C15 H15A 0.9600 ?
C15 H15B 0.9600 ?
C15 H15C 0.9600 ?

loop_
_geom_hbond_atom_site_label_D
_geom_hbond_atom_site_label_H
_geom_hbond_atom_site_label_A
_geom_hbond_site_symmetry_A
_geom_hbond_distance_DH
_geom_hbond_distance_HA
_geom_hbond_distance_DA
_geom_hbond_angle_DHA
_geom_hbond_publ_flag
N2 H2A O2 2 0.90(3) 2.27(4) 3.167(4) 174(3) yes

loop_
_geom_torsion_atom_site_label_1
_geom_torsion_atom_site_label_2
_geom_torsion_atom_site_label_3
_geom_torsion_atom_site_label_4
_geom_torsion
_geom_torsion_publ_flag
C6 C1 C2 C3 -1.3(4) ?
C8 C1 C2 C3 176.3(2) ?
C1 C2 C3 C4 0.0(4) ?
C2 C3 C4 C5 1.6(4) ?
C2 C3 C4 Cl1 -176.75(18) ?
C3 C4 C5 C6 -1.9(4) ?
Cl1 C4 C5 C6 176.52(17) ?
C4 C5 C6 C1 0.5(3) ?
C4 C5 C6 C7 -177.8(2) ?
C2 C1 C6 C5 1.0(4) ?
C8 C1 C6 C5 -177.1(2) ?
C2 C1 C6 C7 179.7(2) ?
C8 C1 C6 C7 1.6(3) ?
C8 N1 C7 O1 -176.0(2) ?
C9 N1 C7 O1 10.7(4) ?
C8 N1 C7 C6 3.6(3) ?
C9 N1 C7 C6 -169.7(2) ?
C5 C6 C7 O1 -5.0(4) ?
C1 C6 C7 O1 176.4(2) ?
C5 C6 C7 N1 175.4(2) ?
C1 C6 C7 N1 -3.1(3) ?
C7 N1 C8 O2 178.0(2) ?
C9 N1 C8 O2 -8.7(4) ?
C7 N1 C8 C1 -2.6(3) ?
C9 N1 C8 C1 170.6(2) y
C2 C1 C8 O2 2.0(5) ?
C6 C1 C8 O2 179.8(3) ?
C2 C1 C8 N1 -177.4(2) ?
C6 C1 C8 N1 0.5(3) ?
C8 N1 C9 C14 106.0(3) y
C7 N1 C9 C14 -81.6(3) ?
C8 N1 C9 C10 -76.0(3) ?
C7 N1 C9 C10 96.5(3) y
C14 C9 C10 C11 0.8(3) ?
N1 C9 C10 C11 -177.2(2) ?
C14 C9 C10 C15 -178.4(3) ?
N1 C9 C10 C15 3.5(4) ?
C9 C10 C11 C12 -0.2(4) ?
C15 C10 C11 C12 179.0(3) ?
C10 C11 C12 C13 -0.7(4) ?
C10 C11 C12 N2 176.2(2) ?
C11 C12 C13 C14 1.1(4) ?
N2 C12 C13 C14 -175.8(2) ?
C10 C9 C14 C13 -0.5(4) ?
N1 C9 C14 C13 177.6(2) ?
C12 C13 C14 C9 -0.5(4) ?

loop_
_cod_related_entry_id
_cod_related_entry_database
_cod_related_entry_code
1 ChemSpider 84828
